data_7708401
loop_
_publ_author_name
'Dey, Atanu'
'Guha, Anku'
'Kumar, Vierandra'
'Bawari, Sumit'
'Narayanan, Tharangattu N.'
'Chandrasekhar, Vadapalli'

_publ_section_title
;
 Facile water oxidation by dinuclear mixed-valence CoIII/CoII complexes:
 the role of coordinated water
;
_journal_name_full 'Dalton Transactions'
_journal_paper_doi 10.1039/D1DT01910D
_journal_year 2021
_chemical_formula_moiety '2(C26 H35 Co2 N2 O13), 2(C3 H7 N O), 3(O)'
_chemical_formula_sum 'C58 H84 Co4 N6 O31'
_chemical_formula_weight 1597.03
_space_group_crystal_system triclinic
_space_group_IT_number 2
_space_group_name_Hall '-P 1'
_space_group_name_H-M_alt 'P -1'
_atom_sites_solution_hydrogens mixed
_atom_sites_solution_primary dual
_audit_creation_date 2020-11-23
_audit_creation_method
;
Olex2 1.2
(compiled 2018.05.29 svn.r3508 for OlexSys, GUI svn.r5506)
;
_audit_update_record
;
2021-01-15 deposited with the CCDC.	2021-09-02 downloaded from the CCDC.
;
_cell_angle_alpha 85.875(2)
_cell_angle_beta 89.344(2)
_cell_angle_gamma 74.882(2)
_cell_formula_units_Z 1
_cell_length_a 8.9294(2)
_cell_length_b 10.1492(3)
_cell_length_c 19.8943(5)
_cell_measurement_reflns_used 12938
_cell_measurement_temperature 298(2)
_cell_measurement_theta_max 28.9180
_cell_measurement_theta_min 3.0210
_cell_volume 1735.99(8)
_computing_cell_refinement 'CrysAlisPro 1.171.39.29d (Rigaku OD, 2017)'
_computing_data_collection 'CrysAlisPro 1.171.39.29d (Rigaku OD, 2017)'
_computing_data_reduction 'CrysAlisPro 1.171.39.29d (Rigaku OD, 2017)'
_computing_molecular_graphics 'Olex2 (Dolomanov et al., 2009)'
_computing_publication_material 'Olex2 (Dolomanov et al., 2009)'
_computing_structure_refinement 'ShelXL (Sheldrick, 2015)'
_computing_structure_solution 'ShelXT (Sheldrick, 2015)'
_diffrn_ambient_temperature 298
_diffrn_detector 'CCD plate'
_diffrn_measured_fraction_theta_full 0.995
_diffrn_measured_fraction_theta_max 0.995
_diffrn_measurement_details
;
List of Runs (angles in degrees, time in seconds):

  # Type    Start    End  Width  t~exp~   \w     \q     \k     \f   Frames
#--------------------------------------------------------------------------
  1  \w      3.00  41.00   0.50   21.71    --    7.10  48.00 -78.00   76
  2  \w    -56.00  -1.00   0.50   21.71    --    7.10 -48.00 133.00  110
  3  \w     -3.00  22.00   0.50   21.71    --   -7.50  48.00 -78.00   50
  4  \w    -60.00 -35.00   0.50   21.71    --   -7.50 -48.00 133.00   50
  5  \w     50.00  96.00   0.50   21.71    --    7.10  77.00-120.00   92
  6  \w     50.00  96.00   0.50   21.71    --    7.10  77.00 -60.00   92
  7  \w     50.00  95.00   0.50   21.71    --    7.10  77.00-150.00   90
  8  \w    -28.00   0.00   0.50   21.71    --   -7.50 -77.00 -90.00   56
  9  \w    -96.00  21.00   0.50   21.71    --   -7.50 -57.00   0.00  234
 10  \w    -36.00 -10.00   0.50   21.71    --   -7.50 -77.00  60.00   52
 11  \w    -63.00  35.00   0.50   21.71    --   -7.50 -82.00 120.00  196
 12  \w    -23.00  29.00   0.50   21.71    --   -7.50 -77.00 150.00  104
 13  \w    -63.00  26.00   0.50   21.71    --   -7.50 -82.00 -30.00  178
;
_diffrn_measurement_device 'four-circle diffractometer'
_diffrn_measurement_device_type 'XtaLAB AFC12 (RINC): Kappa single'
_diffrn_measurement_method '\w scans'
_diffrn_orient_matrix_type 'CrysAlisPro convention (1999,Acta A55,543-557)'
_diffrn_orient_matrix_UB_11 -0.0213392000
_diffrn_orient_matrix_UB_12 0.0588674000
_diffrn_orient_matrix_UB_13 0.0187286000
_diffrn_orient_matrix_UB_21 -0.0692406000
_diffrn_orient_matrix_UB_22 -0.0174558000
_diffrn_orient_matrix_UB_23 0.0100869000
_diffrn_orient_matrix_UB_31 0.0390000000
_diffrn_orient_matrix_UB_32 -0.0386971000
_diffrn_orient_matrix_UB_33 0.0287289000
_diffrn_radiation_monochromator graphite
_diffrn_radiation_probe x-ray
_diffrn_radiation_type MoK\a
_diffrn_radiation_wavelength 0.71073
_diffrn_reflns_av_R_equivalents 0.1502
_diffrn_reflns_av_unetI/netI 0.0805
_diffrn_reflns_Laue_measured_fraction_full 0.995
_diffrn_reflns_Laue_measured_fraction_max 0.995
_diffrn_reflns_limit_h_max 10
_diffrn_reflns_limit_h_min -10
_diffrn_reflns_limit_k_max 12
_diffrn_reflns_limit_k_min -12
_diffrn_reflns_limit_l_max 20
_diffrn_reflns_limit_l_min -23
_diffrn_reflns_number 30267
_diffrn_reflns_point_group_measured_fraction_full 0.995
_diffrn_reflns_point_group_measured_fraction_max 0.995
_diffrn_reflns_theta_full 25.027
_diffrn_reflns_theta_max 25.027
_diffrn_reflns_theta_min 4.108
_diffrn_source 'fine-focus sealed X-ray tube'
_diffrn_source_type 'Enhance (Mo) X-ray Source'
_exptl_absorpt_coefficient_mu 1.030
_exptl_absorpt_correction_T_max 1.00000
_exptl_absorpt_correction_T_min 0.92684
_exptl_absorpt_correction_type multi-scan
_exptl_absorpt_process_details
;
CrysAlisPro 1.171.39.29d (Rigaku Oxford Diffraction, 2017)
Empirical absorption correction using spherical harmonics,
 implemented in SCALE3 ABSPACK scaling algorithm.
;
_exptl_crystal_colour brown
_exptl_crystal_colour_primary brown
_exptl_crystal_density_diffrn 1.528
_exptl_crystal_description block
_exptl_crystal_F_000 830
_exptl_crystal_size_max 0.25
_exptl_crystal_size_mid 0.2
_exptl_crystal_size_min 0.12
_refine_diff_density_max 1.499
_refine_diff_density_min -0.626
_refine_diff_density_rms 0.125
_refine_ls_extinction_method none
_refine_ls_goodness_of_fit_ref 1.058
_refine_ls_hydrogen_treatment mixed
_refine_ls_matrix_type full
_refine_ls_number_parameters 452
_refine_ls_number_reflns 6097
_refine_ls_number_restraints 6
_refine_ls_restrained_S_all 1.060
_refine_ls_R_factor_all 0.0715
_refine_ls_R_factor_gt 0.0642
_refine_ls_shift/su_max 0.000
_refine_ls_shift/su_mean 0.000
_refine_ls_structure_factor_coef Fsqd
_refine_ls_weighting_details 'w=1/[\s^2^(Fo^2^)+(0.1143P)^2^+1.7246P] where P=(Fo^2^+2Fc^2^)/3'
_refine_ls_weighting_scheme calc
_refine_ls_wR_factor_gt 0.1841
_refine_ls_wR_factor_ref 0.1910
_reflns_Friedel_coverage 0.000
_reflns_number_gt 5206
_reflns_number_total 6097
_reflns_threshold_expression 'I > 2\s(I)'
_cod_data_source_file d1dt01910d2.cif
_cod_data_source_block 1a
_cod_database_code 7708401
_shelx_shelxl_version_number 2016/4
_chemical_oxdiff_formula CHNCoO
_shelx_space_group_comment
;
The symmetry employed for this shelxl refinement is uniquely defined
by the following loop, which should always be used as a source of
symmetry information in preference to the above space-group names.
They are only intended as comments.
;
_shelx_estimated_absorpt_t_max 0.886
_shelx_estimated_absorpt_t_min 0.783
_reflns_odcompleteness_completeness 99.80
_reflns_odcompleteness_iscentric 1
_reflns_odcompleteness_theta 26.32
_olex2_refinement_description
;
1. Fixed Uiso
 At 1.2 times of:
  All C(H) groups, All C(H,H) groups
 At 1.5 times of:
  All C(H,H,H) groups, All O(H) groups, All O(H,H) groups
2. Restrained distances
 O009-H009
 0.85 with sigma of 0.01
 O00A-H00C
 0.85 with sigma of 0.01
 C00Z-H009
 1.905587 with sigma of 0.02
 Co02-H009
 2.749374 with sigma of 0.02
 C00T-H00C
 1.878578 with sigma of 0.02
 Co02-H00C
 2.658112 with sigma of 0.02
3.a Rotating group:
 O008(H00A,H00B)
3.b Secondary CH2 refined with riding coordinates:
 C00S(H00E,H00F), C00T(H00H,H00I), C00X(H00J,H00L), C00Y(H00M,H00N), C00Z(H00O,
 H00P), C013(H01A,H01B)
3.c Aromatic/amide H refined with riding coordinates:
 C00K(H00K), C00Q(H00Q), C00W(H00W), C011(H011), C012(H012), C015(H015),
 C016(H016), C017(H017), C018(H018)
3.d Idealised Me refined as rotating group:
 C014(H01C,H01D,H01E), C019(H01F,H01G,H01H), C01A(H01L,H01M,H01N), C01B(H01O,
 H01P,H01Q), C01D(H01I,H01J,H01K)
3.e Idealised tetrahedral OH refined as rotating group:
 O00B(H00D), O00G(H00G)
;
_olex2_submission_special_instructions 'No special instructions were received'
_oxdiff_exptl_absorpt_empirical_details
;
Empirical correction (ABSPACK) includes:
- Absorption correction using spherical harmonics
- Frame scaling
;
_oxdiff_exptl_absorpt_empirical_full_max 1.589
_oxdiff_exptl_absorpt_empirical_full_min 0.495

loop_
_space_group_symop_operation_xyz
'x, y, z'
'-x, -y, -z'

loop_
_atom_site_label
_atom_site_type_symbol
_atom_site_fract_x
_atom_site_fract_y
_atom_site_fract_z
_atom_site_U_iso_or_equiv
_atom_site_adp_type
_atom_site_occupancy
_atom_site_site_symmetry_order
_atom_site_calc_flag
_atom_site_refinement_flags_posn
_atom_site_refinement_flags_adp
_atom_site_refinement_flags_occupancy
_atom_site_disorder_assembly
_atom_site_disorder_group
Co01 Co 0.70709(5) 0.42232(5) 0.27784(2) 0.02378(19) Uani 1 1 d . . . . .
Co02 Co 0.92812(6) 0.45931(5) 0.16905(2) 0.0302(2) Uani 1 1 d D . . . .
O003 O 0.8717(3) 0.3093(3) 0.23046(12) 0.0286(6) Uani 1 1 d . . . . .
O004 O 0.7527(3) 0.5687(3) 0.22329(13) 0.0289(6) Uani 1 1 d . . . . .
O005 O 0.6778(3) 0.2706(3) 0.33119(13) 0.0331(6) Uani 1 1 d . . . . .
O006 O 0.5398(3) 0.5453(3) 0.31987(14) 0.0356(6) Uani 1 1 d . . . . .
O007 O 0.9919(4) 0.6156(3) 0.11386(14) 0.0430(7) Uani 1 1 d . . . . .
O008 O 1.1006(4) 0.3188(3) 0.11887(14) 0.0427(7) Uani 1 1 d . . . . .
H00A H 1.083957 0.234545 0.121305 0.064 Uiso 1 1 d GR . . . .
H00B H 1.194646 0.301811 0.138991 0.064 Uiso 1 1 d GR . . . .
O009 O 0.7558(3) 0.4592(3) 0.08905(13) 0.0399(7) Uani 1 1 d D . . . .
H009 H 0.778(3) 0.498(4) 0.0510(9) 0.060 Uiso 1 1 d DR . . . .
O00A O 1.0931(4) 0.4710(4) 0.24558(14) 0.0458(8) Uani 1 1 d D . . . .
H00C H 1.163(4) 0.510(5) 0.2337(13) 0.069 Uiso 1 1 d DR . . . .
O00B O 0.2874(3) 0.6281(3) 0.22202(15) 0.0447(7) Uani 1 1 d . . . . .
H00D H 0.355456 0.613883 0.250985 0.067 Uiso 1 1 calc GR . . . .
N00C N 0.5626(4) 0.4199(3) 0.21004(15) 0.0281(7) Uani 1 1 d . . . . .
N00D N 0.8591(4) 0.4193(3) 0.34338(15) 0.0299(7) Uani 1 1 d . . . . .
O00E O 0.7116(4) 0.0518(3) 0.40714(15) 0.0521(8) Uani 1 1 d . . . . .
O00F O 0.8644(4) 0.6357(4) 0.01685(14) 0.0532(8) Uani 1 1 d . . . . .
O00G O 0.9649(4) 0.1790(4) 0.43140(15) 0.0579(9) Uani 1 1 d . . . . .
H00G H 0.893058 0.179347 0.406028 0.087 Uiso 1 1 calc GR . . . .
C00H C 0.6004(4) 0.1873(4) 0.31168(19) 0.0309(8) Uani 1 1 d . . . . .
O00I O 0.2815(4) 0.6906(4) 0.36689(19) 0.0677(10) Uani 1 1 d . . . . .
C00J C 0.5069(4) 0.2072(4) 0.2530(2) 0.0326(8) Uani 1 1 d . . . . .
C00K C 0.4899(4) 0.3261(4) 0.20644(19) 0.0325(8) Uani 1 1 d . . . . .
H00K H 0.420515 0.336069 0.170768 0.039 Uiso 1 1 calc R . . . .
C00L C 1.0128(5) 0.3244(4) 0.33224(18) 0.0329(8) Uani 1 1 d . . . . .
O00M O 1.1280(5) 0.0404(4) 0.1406(2) 0.0756(11) Uani 1 1 d . . . . .
C00N C 0.5478(5) 0.5879(4) 0.3807(2) 0.0379(10) Uani 1 1 d . . . . .
C00O C 0.6851(5) 0.5589(4) 0.41986(19) 0.0387(10) Uani 1 1 d . . . . .
C00P C 0.5312(4) 0.5408(4) 0.16075(19) 0.0327(8) Uani 1 1 d . . . . .
C00Q C 0.8293(5) 0.4783(4) 0.39959(19) 0.0372(9) Uani 1 1 d . . . . .
H00Q H 0.911924 0.465956 0.429504 0.045 Uiso 1 1 calc R . . . .
C00R C 0.6094(5) 0.0657(4) 0.3534(2) 0.0372(9) Uani 1 1 d . . . . .
C00S C 0.9864(4) 0.2342(4) 0.27660(18) 0.0314(8) Uani 1 1 d . . . . .
H00E H 1.082816 0.200088 0.252931 0.038 Uiso 1 1 calc R . . . .
H00F H 0.954528 0.156154 0.296951 0.038 Uiso 1 1 calc R . . . .
C00T C 1.1296(5) 0.4048(4) 0.31112(19) 0.0367(9) Uani 1 1 d D . . . .
H00H H 1.128636 0.472591 0.343187 0.044 Uiso 1 1 calc R . . . .
H00I H 1.232987 0.343236 0.311156 0.044 Uiso 1 1 calc R . . . .
N00U N 0.9236(5) -0.0369(5) 0.1778(2) 0.0606(11) Uani 1 1 d . . . . .
C00V C 0.9598(5) 0.6671(4) 0.0547(2) 0.0398(10) Uani 1 1 d . . . . .
C00W C 0.4248(5) 0.1095(4) 0.2398(2) 0.0437(10) Uani 1 1 d . . . . .
H00W H 0.363277 0.122993 0.201253 0.052 Uiso 1 1 calc R . . . .
C00X C 0.3575(5) 0.6105(5) 0.1568(2) 0.0424(10) Uani 1 1 d . . . . .
H00J H 0.341585 0.699278 0.132359 0.051 Uiso 1 1 calc R . . . .
H00L H 0.306330 0.555946 0.131673 0.051 Uiso 1 1 calc R . . . .
C00Y C 0.6173(4) 0.6402(4) 0.1869(2) 0.0333(8) Uani 1 1 d . . . . .
H00M H 0.645393 0.694615 0.149158 0.040 Uiso 1 1 calc R . . . .
H00N H 0.549139 0.701891 0.215932 0.040 Uiso 1 1 calc R . . . .
C00Z C 0.5903(5) 0.4982(5) 0.09091(19) 0.0385(9) Uani 1 1 d D . . . .
H00O H 0.551175 0.421984 0.079336 0.046 Uiso 1 1 calc R . . . .
H00P H 0.551023 0.573792 0.057680 0.046 Uiso 1 1 calc R . . . .
C010 C 0.4090(6) 0.6666(5) 0.4089(2) 0.0463(11) Uani 1 1 d . . . . .
C011 C 0.5280(6) -0.0259(5) 0.3401(3) 0.0500(11) Uani 1 1 d . . . . .
H011 H 0.534865 -0.103053 0.369296 0.060 Uiso 1 1 calc R . . . .
C012 C 0.4338(6) -0.0036(4) 0.2824(3) 0.0504(12) Uani 1 1 d . . . . .
H012 H 0.377771 -0.065774 0.273163 0.060 Uiso 1 1 calc R . . . .
C013 C 1.0762(5) 0.2303(5) 0.3957(2) 0.0417(10) Uani 1 1 d . . . . .
H01A H 1.158483 0.153858 0.382268 0.050 Uiso 1 1 calc R . . . .
H01B H 1.121489 0.281087 0.425595 0.050 Uiso 1 1 calc R . . . .
C014 C 1.0423(7) 0.7700(5) 0.0280(2) 0.0560(13) Uani 1 1 d . . . . .
H01C H 0.968195 0.850126 0.009184 0.084 Uiso 1 1 calc GR . . . .
H01D H 1.113625 0.731597 -0.006293 0.084 Uiso 1 1 calc GR . . . .
H01E H 1.098349 0.794303 0.063999 0.084 Uiso 1 1 calc GR . . . .
C015 C 0.6755(7) 0.6046(5) 0.4863(2) 0.0543(13) Uani 1 1 d . . . . .
H015 H 0.764774 0.583529 0.512891 0.065 Uiso 1 1 calc R . . . .
C016 C 0.4063(7) 0.7091(5) 0.4724(3) 0.0574(14) Uani 1 1 d . . . . .
H016 H 0.313493 0.759859 0.489510 0.069 Uiso 1 1 calc R . . . .
C017 C 0.5403(7) 0.6777(5) 0.5121(3) 0.0613(14) Uani 1 1 d . . . . .
H017 H 0.537096 0.706349 0.555570 0.074 Uiso 1 1 calc R . . . .
C018 C 1.0703(7) -0.0376(6) 0.1763(3) 0.0620(14) Uani 1 1 d . . . . .
H018 H 1.137187 -0.102936 0.204810 0.074 Uiso 1 1 calc R . . . .
C019 C 0.7350(8) -0.0664(6) 0.4523(3) 0.0747(17) Uani 1 1 d . . . . .
H01F H 0.780624 -0.146224 0.428693 0.112 Uiso 1 1 calc GR . . . .
H01G H 0.637239 -0.073191 0.470727 0.112 Uiso 1 1 calc GR . . . .
H01H H 0.803166 -0.059865 0.488213 0.112 Uiso 1 1 calc GR . . . .
C01A C 0.8663(11) -0.1336(8) 0.2211(4) 0.110(3) Uani 1 1 d . . . . .
H01L H 0.952268 -0.199910 0.242652 0.165 Uiso 1 1 calc GR . . . .
H01M H 0.808719 -0.179218 0.194656 0.165 Uiso 1 1 calc GR . . . .
H01N H 0.800042 -0.085878 0.254797 0.165 Uiso 1 1 calc GR . . . .
C01B C 0.8135(8) 0.0637(9) 0.1355(4) 0.096(2) Uani 1 1 d . . . . .
H01O H 0.867034 0.096922 0.098612 0.144 Uiso 1 1 calc GR . . . .
H01P H 0.762536 0.138571 0.161487 0.144 Uiso 1 1 calc GR . . . .
H01Q H 0.737797 0.022526 0.118357 0.144 Uiso 1 1 calc GR . . . .
C01D C 0.1393(8) 0.7714(9) 0.3913(4) 0.109(3) Uani 1 1 d . . . . .
H01I H 0.063736 0.794558 0.355486 0.164 Uiso 1 1 calc GR . . . .
H01J H 0.155478 0.853647 0.407295 0.164 Uiso 1 1 calc GR . . . .
H01K H 0.102681 0.720574 0.427498 0.164 Uiso 1 1 calc GR . . . .
O1 O 0.500000 0.000000 0.000000 0.162(4) Uiso 1 2 d S T P . .
O0AA O 0.487(2) 0.1912(18) 0.0245(9) 0.314(8) Uiso 1 1 d . . . . .

loop_
_atom_site_aniso_label
_atom_site_aniso_U_11
_atom_site_aniso_U_22
_atom_site_aniso_U_33
_atom_site_aniso_U_23
_atom_site_aniso_U_13
_atom_site_aniso_U_12
Co01 0.0274(3) 0.0265(3) 0.0195(3) -0.00036(19) 0.00262(19) -0.0111(2)
Co02 0.0286(3) 0.0410(4) 0.0213(3) 0.0036(2) 0.0023(2) -0.0113(2)
O003 0.0309(14) 0.0337(14) 0.0210(12) -0.0025(10) 0.0007(10) -0.0078(11)
O004 0.0292(13) 0.0310(14) 0.0284(14) 0.0019(10) 0.0021(10) -0.0124(11)
O005 0.0428(16) 0.0352(15) 0.0256(13) 0.0021(11) 0.0003(11) -0.0189(12)
O006 0.0385(15) 0.0383(15) 0.0313(14) -0.0080(11) 0.0107(11) -0.0114(12)
O007 0.0467(18) 0.0563(19) 0.0292(15) 0.0089(13) 0.0001(12) -0.0223(15)
O008 0.0394(16) 0.0514(18) 0.0336(15) 0.0001(13) 0.0073(12) -0.0063(14)
O009 0.0382(16) 0.0556(18) 0.0252(14) 0.0020(12) 0.0020(11) -0.0125(14)
O00A 0.0444(18) 0.069(2) 0.0325(15) 0.0125(14) -0.0045(13) -0.0345(16)
O00B 0.0304(15) 0.0524(18) 0.0508(18) 0.0032(14) 0.0049(13) -0.0117(13)
N00C 0.0270(16) 0.0327(17) 0.0250(15) 0.0014(12) 0.0022(12) -0.0097(13)
N00D 0.0370(18) 0.0338(17) 0.0209(15) 0.0007(12) 0.0021(13) -0.0138(14)
O00E 0.067(2) 0.0445(18) 0.0465(18) 0.0179(14) -0.0115(15) -0.0219(16)
O00F 0.058(2) 0.078(2) 0.0281(15) 0.0099(14) -0.0009(14) -0.0285(18)
O00G 0.063(2) 0.078(2) 0.0368(17) 0.0210(16) -0.0070(15) -0.0318(19)
C00H 0.032(2) 0.0295(19) 0.033(2) -0.0045(15) 0.0097(15) -0.0113(16)
O00I 0.054(2) 0.077(3) 0.064(2) -0.0160(19) 0.0183(18) -0.0002(18)
C00J 0.029(2) 0.031(2) 0.040(2) -0.0041(16) 0.0044(16) -0.0119(16)
C00K 0.0275(19) 0.039(2) 0.033(2) -0.0044(16) -0.0003(15) -0.0119(16)
C00L 0.036(2) 0.041(2) 0.0237(18) 0.0005(15) -0.0023(15) -0.0131(17)
O00M 0.074(3) 0.071(3) 0.088(3) -0.008(2) 0.018(2) -0.029(2)
C00N 0.054(3) 0.030(2) 0.036(2) -0.0038(16) 0.0188(19) -0.0230(19)
C00O 0.060(3) 0.033(2) 0.029(2) -0.0072(16) 0.0086(18) -0.022(2)
C00P 0.0271(19) 0.038(2) 0.033(2) 0.0066(16) -0.0018(15) -0.0097(16)
C00Q 0.046(2) 0.043(2) 0.028(2) -0.0011(17) -0.0039(17) -0.0229(19)
C00R 0.042(2) 0.032(2) 0.038(2) 0.0014(16) 0.0087(17) -0.0113(18)
C00S 0.033(2) 0.033(2) 0.0270(19) -0.0006(15) 0.0000(15) -0.0069(16)
C00T 0.034(2) 0.049(2) 0.030(2) 0.0037(17) -0.0042(16) -0.0183(18)
N00U 0.062(3) 0.062(3) 0.063(3) -0.019(2) 0.015(2) -0.022(2)
C00V 0.042(2) 0.046(2) 0.029(2) 0.0021(17) 0.0076(18) -0.0097(19)
C00W 0.037(2) 0.040(2) 0.057(3) -0.007(2) 0.0003(19) -0.0161(19)
C00X 0.029(2) 0.047(2) 0.048(2) 0.0110(19) -0.0017(18) -0.0073(18)
C00Y 0.033(2) 0.030(2) 0.035(2) 0.0069(15) 0.0004(16) -0.0074(16)
C00Z 0.038(2) 0.053(3) 0.028(2) 0.0047(17) -0.0046(16) -0.0194(19)
C010 0.053(3) 0.040(2) 0.049(3) -0.007(2) 0.025(2) -0.016(2)
C011 0.052(3) 0.036(2) 0.064(3) 0.006(2) 0.006(2) -0.019(2)
C012 0.047(3) 0.033(2) 0.078(3) -0.008(2) 0.002(2) -0.023(2)
C013 0.047(2) 0.050(3) 0.029(2) 0.0057(17) -0.0061(17) -0.015(2)
C014 0.081(4) 0.056(3) 0.034(2) 0.004(2) 0.006(2) -0.026(3)
C015 0.079(4) 0.055(3) 0.039(2) -0.020(2) 0.014(2) -0.032(3)
C016 0.075(4) 0.041(3) 0.059(3) -0.015(2) 0.037(3) -0.018(2)
C017 0.093(4) 0.061(3) 0.041(3) -0.027(2) 0.025(3) -0.035(3)
C018 0.065(4) 0.053(3) 0.066(3) -0.011(3) 0.006(3) -0.010(3)
C019 0.085(4) 0.056(3) 0.078(4) 0.034(3) -0.021(3) -0.019(3)
C01A 0.132(7) 0.091(5) 0.127(7) -0.028(5) 0.062(6) -0.061(5)
C01B 0.063(4) 0.127(6) 0.091(5) -0.030(5) 0.003(4) -0.006(4)
C01D 0.061(4) 0.139(7) 0.100(5) -0.024(5) 0.018(4) 0.026(4)

loop_
_atom_type_symbol
_atom_type_description
_atom_type_scat_dispersion_real
_atom_type_scat_dispersion_imag
_atom_type_scat_source
C C 0.0033 0.0016 'International Tables Vol C Tables 4.2.6.8 and 6.1.1.4'
H H 0.0000 0.0000 'International Tables Vol C Tables 4.2.6.8 and 6.1.1.4'
Co Co 0.3494 0.9721 'International Tables Vol C Tables 4.2.6.8 and 6.1.1.4'
N N 0.0061 0.0033 'International Tables Vol C Tables 4.2.6.8 and 6.1.1.4'
O O 0.0106 0.0060 'International Tables Vol C Tables 4.2.6.8 and 6.1.1.4'

loop_
_geom_angle_atom_site_label_1
_geom_angle_atom_site_label_2
_geom_angle_atom_site_label_3
_geom_angle
_geom_angle_site_symmetry_1
_geom_angle_site_symmetry_3
_geom_angle_publ_flag
O003 Co01 Co02 42.76(8) . . ?
O003 Co01 O004 84.74(11) . . ?
O003 Co01 O006 175.82(11) . . ?
O004 Co01 Co02 41.98(8) . . ?
O004 Co01 O006 91.48(12) . . ?
O005 Co01 Co02 134.23(9) . . ?
O005 Co01 O003 91.49(12) . . ?
O005 Co01 O004 175.70(11) . . ?
O005 Co01 O006 92.35(12) . . ?
O005 Co01 N00C 96.48(12) . . ?
O005 Co01 N00D 83.54(12) . . ?
O006 Co01 Co02 133.42(9) . . ?
N00C Co01 Co02 88.03(9) . . ?
N00C Co01 O003 91.87(12) . . ?
N00C Co01 O004 85.74(12) . . ?
N00C Co01 O006 86.07(13) . . ?
N00C Co01 N00D 177.30(13) . . ?
N00D Co01 Co02 90.02(10) . . ?
N00D Co01 O003 85.43(12) . . ?
N00D Co01 O004 94.06(12) . . ?
N00D Co01 O006 96.62(13) . . ?
O003 Co02 Co01 39.11(7) . . ?
O003 Co02 O007 175.42(10) . . ?
O003 Co02 O008 93.14(11) . . ?
O003 Co02 O009 94.99(10) . . ?
O003 Co02 O00A 87.49(10) . . ?
O004 Co02 Co01 39.10(7) . . ?
O004 Co02 O003 78.21(11) . . ?
O004 Co02 O007 100.21(12) . . ?
O004 Co02 O008 171.17(11) . . ?
O004 Co02 O009 88.36(11) . . ?
O004 Co02 O00A 90.43(12) . . ?
O007 Co02 Co01 139.18(9) . . ?
O007 Co02 O008 88.55(12) . . ?
O007 Co02 O009 89.25(11) . . ?
O007 Co02 O00A 88.23(11) . . ?
O008 Co02 Co01 132.21(9) . . ?
O008 Co02 O009 90.66(12) . . ?
O008 Co02 O00A 90.96(13) . . ?
O009 Co02 Co01 91.86(7) . . ?
O00A Co02 Co01 88.95(8) . . ?
O00A Co02 O009 176.96(12) . . ?
Co01 O003 Co02 98.13(12) . . ?
C00S O003 Co01 109.6(2) . . ?
C00S O003 Co02 116.8(2) . . ?
Co01 O004 Co02 98.92(12) . . ?
C00Y O004 Co01 108.6(2) . . ?
C00Y O004 Co02 116.4(2) . . ?
C00H O005 Co01 124.2(2) . . ?
C00N O006 Co01 124.1(3) . . ?
C00V O007 Co02 132.1(3) . . ?
Co02 O008 H00A 112.1 . . ?
Co02 O008 H00B 112.5 . . ?
H00A O008 H00B 101.6 . . ?
Co02 O009 H009 111.6(15) . . ?
C00Z O009 Co02 129.9(2) . . ?
C00Z O009 H009 103.9(15) . . ?
Co02 O00A H00C 116.9(14) . . ?
C00T O00A Co02 133.1(2) . . ?
C00T O00A H00C 108.8(14) . . ?
C00X O00B H00D 109.5 . . ?
C00K N00C Co01 124.8(3) . . ?
C00K N00C C00P 121.0(3) . . ?
C00P N00C Co01 114.2(2) . . ?
C00L N00D Co01 115.0(2) . . ?
C00Q N00D Co01 123.8(3) . . ?
C00Q N00D C00L 120.5(3) . . ?
C00R O00E C019 118.5(4) . . ?
C013 O00G H00G 109.5 . . ?
O005 C00H C00J 126.0(3) . . ?
O005 C00H C00R 117.2(3) . . ?
C00J C00H C00R 116.8(3) . . ?
C010 O00I C01D 116.7(5) . . ?
C00H C00J C00K 121.8(3) . . ?
C00H C00J C00W 119.5(4) . . ?
C00W C00J C00K 118.7(4) . . ?
N00C C00K C00J 125.7(3) . . ?
N00C C00K H00K 117.2 . . ?
C00J C00K H00K 117.2 . . ?
N00D C00L C00S 105.4(3) . . ?
N00D C00L C00T 110.1(3) . . ?
N00D C00L C013 112.6(3) . . ?
C00S C00L C013 108.3(3) . . ?
C00T C00L C00S 111.9(3) . . ?
C00T C00L C013 108.4(3) . . ?
O006 C00N C00O 124.2(4) . . ?
O006 C00N C010 117.9(4) . . ?
C00O C00N C010 117.8(4) . . ?
C00N C00O C015 118.4(4) . . ?
C00Q C00O C00N 124.1(4) . . ?
C00Q C00O C015 117.3(4) . . ?
N00C C00P C00X 110.4(3) . . ?
N00C C00P C00Y 106.5(3) . . ?
N00C C00P C00Z 110.4(3) . . ?
C00X C00P C00Y 109.3(3) . . ?
C00X C00P C00Z 109.6(3) . . ?
C00Z C00P C00Y 110.6(3) . . ?
N00D C00Q C00O 126.7(4) . . ?
N00D C00Q H00Q 116.7 . . ?
C00O C00Q H00Q 116.7 . . ?
O00E C00R C00H 112.2(3) . . ?
C011 C00R O00E 125.2(4) . . ?
C011 C00R C00H 122.6(4) . . ?
O003 C00S C00L 110.8(3) . . ?
O003 C00S H00E 109.5 . . ?
O003 C00S H00F 109.5 . . ?
C00L C00S H00E 109.5 . . ?
C00L C00S H00F 109.5 . . ?
H00E C00S H00F 108.1 . . ?
O00A C00T C00L 110.5(3) . . ?
O00A C00T H00H 109.6 . . ?
O00A C00T H00I 109.6 . . ?
C00L C00T H00H 109.6 . . ?
C00L C00T H00I 109.6 . . ?
H00H C00T H00I 108.1 . . ?
C018 N00U C01A 122.1(6) . . ?
C018 N00U C01B 119.6(5) . . ?
C01B N00U C01A 118.3(6) . . ?
O007 C00V O00F 123.9(4) . . ?
O007 C00V C014 117.4(4) . . ?
O00F C00V C014 118.6(4) . . ?
C00J C00W H00W 119.2 . . ?
C012 C00W C00J 121.6(4) . . ?
C012 C00W H00W 119.2 . . ?
O00B C00X C00P 112.8(3) . . ?
O00B C00X H00J 109.0 . . ?
O00B C00X H00L 109.0 . . ?
C00P C00X H00J 109.0 . . ?
C00P C00X H00L 109.0 . . ?
H00J C00X H00L 107.8 . . ?
O004 C00Y C00P 111.2(3) . . ?
O004 C00Y H00M 109.4 . . ?
O004 C00Y H00N 109.4 . . ?
C00P C00Y H00M 109.4 . . ?
C00P C00Y H00N 109.4 . . ?
H00M C00Y H00N 108.0 . . ?
O009 C00Z C00P 111.4(3) . . ?
O009 C00Z H00O 109.4 . . ?
O009 C00Z H00P 109.4 . . ?
C00P C00Z H00O 109.4 . . ?
C00P C00Z H00P 109.4 . . ?
H00O C00Z H00P 108.0 . . ?
O00I C010 C00N 113.7(4) . . ?
C016 C010 O00I 124.8(4) . . ?
C016 C010 C00N 121.4(5) . . ?
C00R C011 H011 120.0 . . ?
C00R C011 C012 119.9(4) . . ?
C012 C011 H011 120.0 . . ?
C00W C012 C011 119.6(4) . . ?
C00W C012 H012 120.2 . . ?
C011 C012 H012 120.2 . . ?
O00G C013 C00L 114.4(3) . . ?
O00G C013 H01A 108.7 . . ?
O00G C013 H01B 108.7 . . ?
C00L C013 H01A 108.7 . . ?
C00L C013 H01B 108.7 . . ?
H01A C013 H01B 107.6 . . ?
C00V C014 H01C 109.5 . . ?
C00V C014 H01D 109.5 . . ?
C00V C014 H01E 109.5 . . ?
H01C C014 H01D 109.5 . . ?
H01C C014 H01E 109.5 . . ?
H01D C014 H01E 109.5 . . ?
C00O C015 H015 118.9 . . ?
C017 C015 C00O 122.2(5) . . ?
C017 C015 H015 118.9 . . ?
C010 C016 H016 119.4 . . ?
C010 C016 C017 121.1(5) . . ?
C017 C016 H016 119.4 . . ?
C015 C017 C016 119.0(4) . . ?
C015 C017 H017 120.5 . . ?
C016 C017 H017 120.5 . . ?
O00M C018 N00U 126.0(6) . . ?
O00M C018 H018 117.0 . . ?
N00U C018 H018 117.0 . . ?
O00E C019 H01F 109.5 . . ?
O00E C019 H01G 109.5 . . ?
O00E C019 H01H 109.5 . . ?
H01F C019 H01G 109.5 . . ?
H01F C019 H01H 109.5 . . ?
H01G C019 H01H 109.5 . . ?
N00U C01A H01L 109.5 . . ?
N00U C01A H01M 109.5 . . ?
N00U C01A H01N 109.5 . . ?
H01L C01A H01M 109.5 . . ?
H01L C01A H01N 109.5 . . ?
H01M C01A H01N 109.5 . . ?
N00U C01B H01O 109.5 . . ?
N00U C01B H01P 109.5 . . ?
N00U C01B H01Q 109.5 . . ?
H01O C01B H01P 109.5 . . ?
H01O C01B H01Q 109.5 . . ?
H01P C01B H01Q 109.5 . . ?
O00I C01D H01I 109.5 . . ?
O00I C01D H01J 109.5 . . ?
O00I C01D H01K 109.5 . . ?
H01I C01D H01J 109.5 . . ?
H01I C01D H01K 109.5 . . ?
H01J C01D H01K 109.5 . . ?

loop_
_geom_bond_atom_site_label_1
_geom_bond_atom_site_label_2
_geom_bond_distance
_geom_bond_site_symmetry_2
_geom_bond_publ_flag
Co01 Co02 2.9820(6) . ?
Co01 O003 1.900(3) . ?
Co01 O004 1.904(3) . ?
Co01 O005 1.880(3) . ?
Co01 O006 1.907(3) . ?
Co01 N00C 1.883(3) . ?
Co01 N00D 1.886(3) . ?
Co02 O003 2.045(3) . ?
Co02 O004 2.019(3) . ?
Co02 O007 2.062(3) . ?
Co02 O008 2.104(3) . ?
Co02 O009 2.226(3) . ?
Co02 O00A 2.161(3) . ?
O003 C00S 1.409(4) . ?
O004 C00Y 1.413(5) . ?
O005 C00H 1.305(5) . ?
O006 C00N 1.323(5) . ?
O007 C00V 1.258(5) . ?
O008 H00A 0.9029 . ?
O008 H00B 0.9044 . ?
O009 H009 0.871(10) . ?
O009 C00Z 1.428(5) . ?
O00A H00C 0.851(9) . ?
O00A C00T 1.424(5) . ?
O00B H00D 0.8200 . ?
O00B C00X 1.437(5) . ?
N00C C00K 1.290(5) . ?
N00C C00P 1.483(5) . ?
N00D C00L 1.482(5) . ?
N00D C00Q 1.298(5) . ?
O00E C00R 1.388(5) . ?
O00E C019 1.418(6) . ?
O00F C00V 1.258(5) . ?
O00G H00G 0.8200 . ?
O00G C013 1.402(5) . ?
C00H C00J 1.415(6) . ?
C00H C00R 1.422(5) . ?
O00I C010 1.379(6) . ?
O00I C01D 1.421(7) . ?
C00J C00K 1.444(6) . ?
C00J C00W 1.418(6) . ?
C00K H00K 0.9300 . ?
C00L C00S 1.544(5) . ?
C00L C00T 1.521(6) . ?
C00L C013 1.545(5) . ?
O00M C018 1.233(7) . ?
C00N C00O 1.413(6) . ?
C00N C010 1.421(6) . ?
C00O C00Q 1.406(6) . ?
C00O C015 1.427(6) . ?
C00P C00X 1.528(5) . ?
C00P C00Y 1.539(5) . ?
C00P C00Z 1.532(6) . ?
C00Q H00Q 0.9300 . ?
C00R C011 1.362(6) . ?
C00S H00E 0.9700 . ?
C00S H00F 0.9700 . ?
C00T H00H 0.9700 . ?
C00T H00I 0.9700 . ?
N00U C018 1.308(7) . ?
N00U C01A 1.448(8) . ?
N00U C01B 1.445(9) . ?
C00V C014 1.493(6) . ?
C00W H00W 0.9300 . ?
C00W C012 1.362(7) . ?
C00X H00J 0.9700 . ?
C00X H00L 0.9700 . ?
C00Y H00M 0.9700 . ?
C00Y H00N 0.9700 . ?
C00Z H00O 0.9700 . ?
C00Z H00P 0.9700 . ?
C010 C016 1.362(7) . ?
C011 H011 0.9300 . ?
C011 C012 1.401(7) . ?
C012 H012 0.9300 . ?
C013 H01A 0.9700 . ?
C013 H01B 0.9700 . ?
C014 H01C 0.9600 . ?
C014 H01D 0.9600 . ?
C014 H01E 0.9600 . ?
C015 H015 0.9300 . ?
C015 C017 1.358(8) . ?
C016 H016 0.9300 . ?
C016 C017 1.395(8) . ?
C017 H017 0.9300 . ?
C018 H018 0.9300 . ?
C019 H01F 0.9600 . ?
C019 H01G 0.9600 . ?
C019 H01H 0.9600 . ?
C01A H01L 0.9600 . ?
C01A H01M 0.9600 . ?
C01A H01N 0.9600 . ?
C01B H01O 0.9600 . ?
C01B H01P 0.9600 . ?
C01B H01Q 0.9600 . ?
C01D H01I 0.9600 . ?
C01D H01J 0.9600 . ?
C01D H01K 0.9600 . ?
